data_6000749
loop_
_publ_author_name
'Champarnaud-Mesjard, J.-C.'
'Frit, B.'
'Aftati, A.'
'Elfarissi, M.'

_publ_section_title
;
 NaBi2Sb3O11 - an ordered structure related to the cubic KSbO3 type
;
_journal_name_full
;
 European Journal of Solid State and Inorganic Chemistry
;
_journal_page_first 493
_journal_page_last 504
_journal_volume 32
_journal_year 1995
_chemical_formula_sum 'Bi2 Na O11 Sb3'
_chemical_formula_weight 982.23
_space_group_crystal_system cubic
_space_group_IT_number 201
_space_group_name_Hall '-P 2ab 2bc 3'
_space_group_name_H-M_alt 'P n -3 :2'
_cell_angle_alpha 90
_cell_angle_beta 90
_cell_angle_gamma 90
_cell_formula_units_Z 4
_cell_length_a 9.4919(2)
_cell_length_b 9.4919(2)
_cell_length_c 9.4919(2)
_cell_volume 855.18(5)
_diffrn_ambient_temperature 293
_diffrn_radiation_probe x-ray
_diffrn_radiation_type CuK\a
_diffrn_radiation_wavelength 1.54184
_exptl_absorpt_coefficient_mu 154.627
_exptl_crystal_density_diffrn 7.63
_exptl_crystal_density_meas 7.65
_exptl_crystal_F_000 1672
_pd_proc_ls_prof_R_factor 0.0688
_pd_proc_ls_prof_wR_expected 0.0271
_pd_proc_ls_prof_wR_factor 0.0900
_refine_ls_number_parameters 22
_refine_ls_number_reflns 492
_refine_ls_R_I_factor 0.0249
_cod_depositor_comments
;
Rietveld refinements, Fullprof software
;
_cod_database_code 6000749

loop_
_space_group_symop_id
_space_group_symop_operation_xyz
1 x,y,z
2 1/2-x,1/2-y,z
3 x,1/2-y,1/2-z
4 1/2-x,y,1/2-z
5 z,x,y
6 1/2-z,1/2-x,y
7 z,1/2-x,1/2-y
8 1/2-z,x,1/2-y
9 y,z,x
10 y,1/2-z,1/2-x
11 1/2-y,z,1/2-x
12 1/2-y,1/2-z,x
13 -x,-y,-z
14 1/2+x,1/2+y,-z
15 -x,1/2+y,1/2+z
16 1/2+x,-y,1/2+z
17 -z,-x,-y
18 1/2+z,1/2+x,-y
19 -z,1/2+x,1/2+y
20 1/2+z,-x,1/2+y
21 -y,-z,-x
22 -y,1/2+z,1/2+x
23 1/2+y,-z,1/2+x
24 1/2+y,1/2+z,-x

loop_
_atom_site_label
_atom_site_type_symbol
_atom_site_adp_type
_atom_site_fract_x
_atom_site_fract_y
_atom_site_fract_z
_atom_site_occupancy
_atom_site_U_iso_or_equiv
_atom_site_calc_flag
_atom_site_refinement_flags_posn
_atom_site_refinement_flags_adp
_atom_site_refinement_flags_occupancy
_atom_site_disorder_assembly
_atom_site_disorder_group
Bi Bi Uiso 0.37648(6) 0.37648(6) 0.37648(6) 1.000 0.0075(3) . . . . . .
Sb Sb Uiso 0.58930(10) 0.75000 0.25000 1.000 0.0029(3) . . . . . .
O1 O Uiso 0.5430(11) 0.2537(8) 0.5881(9) 1.000 0.010(3) . . . . . .
O2 O Uiso 0.6104(11) 0.25000 0.25000 1.000 0.010(4) . . . . . .
O3 O Uiso 0.1444(9) 0.1444(9) 0.1444(9) 1.000 0.018(4) . . . . . .
Na Na Uiso 0.00000 0.00000 0.00000 1.000 0.003(2) . . . . . .

loop_
_atom_type_symbol
_atom_type_description
_atom_type_scat_dispersion_real
_atom_type_scat_dispersion_imag
_atom_type_scat_source
Bi Bi -4.0111 8.9310 ' International Tables Vol C Tables 4.2.6.8 and 6.1.1.4'
Na Na 0.1353 0.1239 ' International Tables Vol C Tables 4.2.6.8 and 6.1.1.4'
O O 0.0492 0.0322 ' International Tables Vol C Tables 4.2.6.8 and 6.1.1.4'
Sb Sb -0.0562 5.8946 ' International Tables Vol C Tables 4.2.6.8 and 6.1.1.4'

loop_
_geom_angle_atom_site_label_1
_geom_angle_atom_site_label_2
_geom_angle_atom_site_label_3
_geom_angle
_geom_angle_site_symmetry_1
_geom_angle_site_symmetry_2
_geom_angle_site_symmetry_3
_geom_angle_publ_flag
Bi Bi O2 104.95(11) 2_555 . . yes
O2 Bi O3 66.8(2) . . 2_555 yes
Bi Bi O2 52.60(13) 3_555 . . yes
O2 Bi O3 135.4(3) . . 3_555 yes
Bi Bi O2 104.95(11) 4_555 . . yes
O2 Bi O3 66.8(2) . . 4_555 yes
O2 Bi O2 119.86(2) . . 5_555 yes
O2 Bi O2 119.86(2) . . 9_555 yes
Bi Bi O3 82.8(2) 2_555 . 2_555 yes
Bi Bi Bi 60.00(2) 2_555 . 3_555 yes
Bi Bi O3 40.1(2) 2_555 . 3_555 yes
Bi Bi Bi 60.00(2) 2_555 . 4_555 yes
Bi Bi O3 40.1(2) 2_555 . 4_555 yes
Bi Bi O2 104.95(11) 2_555 . 5_555 yes
Bi Bi O2 52.60(13) 2_555 . 9_555 yes
Bi Bi O3 40.1(2) 3_555 . 2_555 yes
O3 Bi O3 79.3(3) 2_555 . 3_555 yes
Bi Bi O3 40.1(2) 4_555 . 2_555 yes
O3 Bi O3 79.3(3) 2_555 . 4_555 yes
O2 Bi O3 66.8(2) 5_555 . 2_555 yes
O2 Bi O3 135.4(3) 9_555 . 2_555 yes
Bi Bi O3 82.8(2) 3_555 . 3_555 yes
Bi Bi Bi 60.00(2) 3_555 . 4_555 yes
Bi Bi O3 40.1(2) 3_555 . 4_555 yes
Bi Bi O2 104.95(11) 3_555 . 5_555 yes
Bi Bi O2 104.95(11) 3_555 . 9_555 yes
Bi Bi O3 40.1(2) 4_555 . 3_555 yes
O3 Bi O3 79.3(3) 3_555 . 4_555 yes
O2 Bi O3 66.8(2) 5_555 . 3_555 yes
O2 Bi O3 66.8(2) 9_555 . 3_555 yes
Bi Bi O3 82.8(2) 4_555 . 4_555 yes
Bi Bi O2 52.60(13) 4_555 . 5_555 yes
Bi Bi O2 104.95(11) 4_555 . 9_555 yes
O2 Bi O3 135.4(3) 5_555 . 4_555 yes
O2 Bi O3 66.8(2) 9_555 . 4_555 yes
O2 Bi O2 119.86(2) 5_555 . 9_555 yes
O1 Sb O1 179.3(4) 5_555 . 7_565 yes
O1 Sb O1 88.0(3) 5_555 . 13_666 yes
O1 Sb O1 91.6(3) 5_555 . 15_654 yes
O1 Sb O2 89.6(2) 5_555 . 21_666 yes
O1 Sb O2 90.9(2) 5_555 . 22_654 yes
O1 Sb O1 91.6(3) 7_565 . 13_666 yes
O1 Sb O1 88.0(3) 7_565 . 15_654 yes
O1 Sb O2 90.9(2) 7_565 . 21_666 yes
O1 Sb O2 89.6(2) 7_565 . 22_654 yes
O1 Sb O1 101.5(4) 13_666 . 15_654 yes
O1 Sb O2 88.3(4) 13_666 . 21_666 yes
O1 Sb O2 170.2(4) 13_666 . 22_654 yes
O1 Sb O2 170.2(4) 15_654 . 21_666 yes
O1 Sb O2 88.3(4) 15_654 . 22_654 yes
O2 Sb O2 82.0(3) 21_666 . 22_654 yes
Sb O1 Sb 128.9(5) 9_555 . 13_666 yes
Bi O2 Bi 74.8(3) . . 3_555 yes
Bi O2 Sb 101.34(10) . . 17_666 yes
Bi O2 Sb 147.69(14) . . 18_546 yes
Bi O2 Sb 147.69(14) 3_555 . 17_666 yes
Bi O2 Sb 101.34(10) 3_555 . 18_546 yes
Sb O2 Sb 98.0(4) 17_666 . 18_546 yes
Bi O3 Bi 99.7(3) 2_555 . 3_555 yes
Bi O3 Bi 99.7(3) 2_555 . 4_555 yes
Bi O3 Bi 99.7(3) 3_555 . 4_555 yes

loop_
_geom_bond_atom_site_label_1
_geom_bond_atom_site_label_2
_geom_bond_distance
_geom_bond_site_symmetry_1
_geom_bond_site_symmetry_2
_geom_bond_publ_flag
Bi O2 2.795(8) . . yes
Bi Bi 3.3956(8) . 2_555 yes
Bi O3 2.221(9) . 2_555 yes
Bi Bi 3.3956(8) . 3_555 yes
Bi O3 2.221(9) . 3_555 yes
Bi Bi 3.3956(8) . 4_555 yes
Bi O3 2.221(9) . 4_555 yes
Bi O2 2.795(8) . 5_555 yes
Bi O2 2.795(8) . 9_555 yes
Sb O1 1.965(10) . 5_555 yes
Sb O1 1.965(10) . 7_565 yes
Sb O1 1.985(9) . 13_666 yes
Sb O1 1.985(9) . 15_654 yes
Sb O2 2.021(7) . 21_666 yes
Sb O2 2.021(7) . 22_654 yes
